data_7060229
loop_
_publ_author_name
'Ahmed, Ruby'
'Ali, Abid'
'Ahmad, Musheer'
'Alsalme, Ali'
'Khan, Rais Ahmad'
'Ali, Farman'

_publ_section_title
;
 Phenanthroimidazole derivatives as a chemosensor for picric acid: a first
 realistic approach
;
_journal_issue 46
_journal_name_full 'New Journal of Chemistry'
_journal_page_first 20092
_journal_page_last 20100
_journal_paper_doi 10.1039/D0NJ03422C
_journal_volume 44
_journal_year 2020
_chemical_formula_moiety 'C6 H2 N3 O7, C21 H15 N2, H2 O'
_chemical_formula_sum 'C27 H19 N5 O8'
_chemical_formula_weight 541.48
_space_group_crystal_system triclinic
_space_group_IT_number 2
_space_group_name_Hall '-P 1'
_space_group_name_H-M_alt 'P -1'
_symmetry_Int_Tables_number 2
_audit_creation_date 2020-09-22
_audit_creation_method
;
Olex2 1.2
(compiled 2018.05.29 svn.r3508 for OlexSys, GUI svn.r5506)
;
_audit_update_record
;
2020-10-15 deposited with the CCDC.	2020-10-27 downloaded from the CCDC.
;
_cell_angle_alpha 115.283(3)
_cell_angle_beta 100.531(3)
_cell_angle_gamma 94.796(3)
_cell_formula_units_Z 2
_cell_length_a 7.1550(7)
_cell_length_b 13.5698(12)
_cell_length_c 13.6958(13)
_cell_measurement_reflns_used 3463
_cell_measurement_temperature 100(2)
_cell_measurement_theta_max 22.13
_cell_measurement_theta_min 3.17
_cell_volume 1162.41(19)
_computing_cell_refinement 'SAINT V8.38A (?, 2016)'
_computing_data_reduction 'SAINT V8.38A (?, 2016)'
_computing_molecular_graphics 'Olex2 (Dolomanov et al., 2009)'
_computing_publication_material 'Olex2 (Dolomanov et al., 2009)'
_computing_structure_refinement 'olex2.refine (Bourhis et al., 2015)'
_computing_structure_solution 'olex2.solve (Bourhis et al., 2015)'
_diffrn_ambient_temperature 100(2)
_diffrn_measured_fraction_theta_full 0.9988
_diffrn_measured_fraction_theta_max 0.9988
_diffrn_measurement_device_type 'Bruker APEX-II CCD'
_diffrn_measurement_method '\f and \w scans'
_diffrn_radiation_type 'Mo K\a'
_diffrn_radiation_wavelength 0.71073
_diffrn_reflns_av_R_equivalents 0.0904
_diffrn_reflns_av_unetI/netI 0.1035
_diffrn_reflns_limit_h_max 9
_diffrn_reflns_limit_h_min -9
_diffrn_reflns_limit_k_max 18
_diffrn_reflns_limit_k_min -18
_diffrn_reflns_limit_l_max 18
_diffrn_reflns_limit_l_min -18
_diffrn_reflns_number 18582
_diffrn_reflns_theta_full 25.0468
_diffrn_reflns_theta_max 25.05
_diffrn_reflns_theta_min 2.88
_exptl_absorpt_coefficient_mu 0.117
_exptl_absorpt_correction_T_max 0.7457
_exptl_absorpt_correction_T_min 0.5397
_exptl_absorpt_correction_type multi-scan
_exptl_absorpt_process_details
;
SADABS-2016/2 (Bruker,2016/2) was used for absorption correction.
wR2(int) was 0.1567 before and 0.0760 after correction.
The Ratio of minimum to maximum transmission is 0.7237.
The \l/2 correction factor is Not present.
;
_exptl_crystal_colour blue
_exptl_crystal_colour_primary blue
_exptl_crystal_density_diffrn 1.5469
_exptl_crystal_description block
_exptl_crystal_F_000 560.3293
_exptl_crystal_size_max 0.38
_exptl_crystal_size_mid 0.28
_exptl_crystal_size_min 0.16
_refine_diff_density_max 0.3866
_refine_diff_density_min -0.4499
_refine_diff_density_rms 0.1012
_refine_ls_d_res_high 0.8394
_refine_ls_d_res_low 7.0663
_refine_ls_goodness_of_fit_ref 1.1120
_refine_ls_hydrogen_treatment mixed
_refine_ls_matrix_type full
_refine_ls_number_constraints 33
_refine_ls_number_parameters 372
_refine_ls_number_reflns 4119
_refine_ls_number_restraints 0
_refine_ls_restrained_S_all 1.1120
_refine_ls_R_factor_all 0.0885
_refine_ls_R_factor_gt 0.0542
_refine_ls_shift/su_max 0.0003
_refine_ls_shift/su_mean 0.0000
_refine_ls_structure_factor_coef Fsqd
_refine_ls_weighting_details 'w=1/[\s^2^(Fo^2^)+(0.0537P)^2^+0.2093P] where P=(Fo^2^+2Fc^2^)/3'
_refine_ls_weighting_scheme calc
_refine_ls_wR_factor_gt 0.1187
_refine_ls_wR_factor_ref 0.1437
_reflns_Friedel_coverage 0.0
_reflns_limit_h_max 8
_reflns_limit_h_min -8
_reflns_limit_k_max 14
_reflns_limit_k_min -16
_reflns_limit_l_max 16
_reflns_limit_l_min 0
_reflns_number_gt 2877
_reflns_number_total 4119
_reflns_threshold_expression I>=2u(I)
_cod_data_source_file d0nj03422c2.cif
_cod_data_source_block FAC149_0m_a
_cod_database_code 7060229
_olex2_refinement_description
;
1. Fixed Uiso
 At 1.2 times of:
  All C(H) groups
 At 1.5 times of:
  All O(H,H) groups
2.a Free rotating group:
 O8(H8a,H8b)
2.b Aromatic/amide H refined with riding coordinates:
 C2(H2), C4(H4a), C9(H9), C10(H10), C11(H11), C12(H12), C13(H13), C16(H16),
 C17(H17), C18(H18), C19(H19), C22(H22), C23(H23), C24(H24), C25(H25)
;
_olex2_submission_special_instructions 'No special instructions were received'

loop_
_space_group_symop_id
_space_group_symop_operation_xyz
1 x,y,z
2 -x,-y,-z

loop_
_atom_site_label
_atom_site_type_symbol
_atom_site_fract_x
_atom_site_fract_y
_atom_site_fract_z
_atom_site_U_iso_or_equiv
_atom_site_adp_type
_atom_site_occupancy
_atom_site_refinement_flags_posn
O1 O 0.6719(3) 0.46996(16) 0.47424(17) 0.0333(5) Uani 1.000000 .
O2 O 0.9333(3) 0.45105(17) 0.56827(16) 0.0301(5) Uani 1.000000 .
O3 O 0.8550(3) 0.12830(17) 0.62807(17) 0.0361(6) Uani 1.000000 .
O4 O 0.6944(4) -0.02731(19) 0.49336(19) 0.0627(8) Uani 1.000000 .
O5 O 0.4322(3) -0.05541(16) 0.14191(16) 0.0346(5) Uani 1.000000 .
O6 O 0.4079(3) 0.08627(17) 0.11025(17) 0.0362(6) Uani 1.000000 .
O7 O 0.5728(3) 0.28806(15) 0.27134(15) 0.0229(5) Uani 1.000000 .
N1 N 0.7773(3) 0.4129(2) 0.4985(2) 0.0243(6) Uani 1.000000 .
N2 N 0.7546(4) 0.0725(2) 0.5330(2) 0.0316(6) Uani 1.000000 .
N3 N 0.4610(3) 0.0463(2) 0.1733(2) 0.0251(6) Uani 1.000000 .
N4 N -0.0338(3) 0.37119(19) 0.16697(19) 0.0207(5) Uani 1.000000 .
N5 N 0.2652(3) 0.39420(19) 0.25366(19) 0.0214(6) Uani 1.000000 .
C1 C 0.7120(4) 0.2931(2) 0.4448(2) 0.0199(6) Uani 1.000000 .
C2 C 0.7585(4) 0.2420(2) 0.5106(2) 0.0213(6) Uani 1.000000 .
H2 H 0.8276(4) 0.2837(2) 0.5862(2) 0.0256(8) Uiso 1.000000 R
C3 C 0.7030(4) 0.1282(2) 0.4649(2) 0.0233(7) Uani 1.000000 .
C4 C 0.6058(4) 0.0663(2) 0.3547(2) 0.0245(7) Uani 1.000000 .
H4a H 0.5696(4) -0.0118(2) 0.3246(2) 0.0294(8) Uiso 1.000000 R
C5 C 0.5614(4) 0.1183(2) 0.2886(2) 0.0210(6) Uani 1.000000 .
C6 C 0.6094(4) 0.2370(2) 0.3285(2) 0.0192(6) Uani 1.000000 .
C7 C 0.0923(4) 0.3276(2) 0.2142(2) 0.0212(6) Uani 1.000000 .
C8 C 0.0526(4) 0.2249(2) 0.2237(2) 0.0218(6) Uani 1.000000 .
C9 C 0.1342(4) 0.2229(2) 0.3231(2) 0.0253(7) Uani 1.000000 .
H9 H 0.2080(4) 0.2886(2) 0.3850(2) 0.0303(8) Uiso 1.000000 R
C10 C 0.1071(4) 0.1245(2) 0.3314(3) 0.0275(7) Uani 1.000000 .
H10 H 0.1626(4) 0.1228(2) 0.3991(3) 0.0330(8) Uiso 1.000000 R
C11 C -0.0009(4) 0.0285(2) 0.2410(2) 0.0269(7) Uani 1.000000 .
H11 H -0.0181(4) -0.0389(2) 0.2466(2) 0.0323(8) Uiso 1.000000 R
C12 C -0.0838(4) 0.0311(2) 0.1423(3) 0.0271(7) Uani 1.000000 .
H12 H -0.1584(4) -0.0345(2) 0.0807(3) 0.0326(8) Uiso 1.000000 R
C13 C -0.0579(4) 0.1291(2) 0.1335(2) 0.0244(7) Uani 1.000000 .
H13 H -0.1154(4) 0.1310(2) 0.0662(2) 0.0293(8) Uiso 1.000000 R
C14 C 0.0619(4) 0.4696(2) 0.1764(2) 0.0194(6) Uani 1.000000 .
C15 C -0.0077(4) 0.5457(2) 0.1387(2) 0.0197(6) Uani 1.000000 .
C16 C -0.1993(4) 0.5309(2) 0.0825(2) 0.0214(6) Uani 1.000000 .
H16 H -0.2894(4) 0.4683(2) 0.0690(2) 0.0257(8) Uiso 1.000000 R
C17 C -0.2589(4) 0.6060(2) 0.0465(2) 0.0247(7) Uani 1.000000 .
H17 H -0.3891(4) 0.5951(2) 0.0075(2) 0.0296(8) Uiso 1.000000 R
C18 C -0.1251(4) 0.6989(2) 0.0682(2) 0.0253(7) Uani 1.000000 .
H18 H -0.1662(4) 0.7520(2) 0.0450(2) 0.0303(8) Uiso 1.000000 R
C19 C 0.0640(4) 0.7141(2) 0.1222(2) 0.0214(6) Uani 1.000000 .
H19 H 0.1523(4) 0.7770(2) 0.1347(2) 0.0256(8) Uiso 1.000000 R
C20 C 0.1299(4) 0.6385(2) 0.1595(2) 0.0193(6) Uani 1.000000 .
C21 C 0.3319(4) 0.6528(2) 0.2172(2) 0.0198(6) Uani 1.000000 .
C22 C 0.4719(4) 0.7429(2) 0.2385(2) 0.0248(7) Uani 1.000000 .
H22 H 0.4363(4) 0.7953(2) 0.2130(2) 0.0298(8) Uiso 1.000000 R
C23 C 0.6592(4) 0.7574(2) 0.2955(2) 0.0289(7) Uani 1.000000 .
H23 H 0.7513(4) 0.8189(2) 0.3082(2) 0.0347(9) Uiso 1.000000 R
C24 C 0.7149(4) 0.6822(2) 0.3347(2) 0.0291(7) Uani 1.000000 .
H24 H 0.8436(4) 0.6940(2) 0.3762(2) 0.0349(9) Uiso 1.000000 R
C25 C 0.5851(4) 0.5915(2) 0.3136(2) 0.0252(7) Uani 1.000000 .
H25 H 0.6243(4) 0.5395(2) 0.3388(2) 0.0302(8) Uiso 1.000000 R
C26 C 0.3938(4) 0.5754(2) 0.2546(2) 0.0207(6) Uani 1.000000 .
C27 C 0.2506(4) 0.4837(2) 0.2308(2) 0.0198(6) Uani 1.000000 .
O8 O 0.5883(3) 0.26588(16) 0.06654(17) 0.0264(5) Uani 1.000000 .
H8a H 0.575(4) 0.2491(18) 0.1183(13) 0.0396(7) Uiso 1.000000 G
H8b H 0.568(4) 0.2039(9) 0.0088(11) 0.0396(7) Uiso 1.000000 G
H5 H 0.385(5) 0.377(3) 0.281(3) 0.051(10) Uiso 1.000000 .
H4 H -0.171(5) 0.334(3) 0.134(3) 0.051(10) Uiso 1.000000 .

loop_
_atom_site_aniso_label
_atom_site_aniso_U_11
_atom_site_aniso_U_22
_atom_site_aniso_U_33
_atom_site_aniso_U_12
_atom_site_aniso_U_13
_atom_site_aniso_U_23
O1 0.0424(13) 0.0264(12) 0.0366(13) 0.0148(10) 0.0129(11) 0.0164(11)
O2 0.0328(12) 0.0311(12) 0.0220(12) -0.0035(10) 0.0029(10) 0.0113(10)
O3 0.0486(14) 0.0370(14) 0.0220(12) 0.0105(11) -0.0009(11) 0.0160(11)
O4 0.125(2) 0.0243(14) 0.0310(14) 0.0066(15) -0.0044(15) 0.0159(12)
O5 0.0537(14) 0.0201(12) 0.0241(12) -0.0023(10) 0.0030(11) 0.0087(10)
O6 0.0487(14) 0.0333(13) 0.0243(12) -0.0033(11) -0.0060(10) 0.0186(11)
O7 0.0254(10) 0.0260(11) 0.0243(11) 0.0088(9) 0.0066(9) 0.0167(10)
N1 0.0313(14) 0.0230(14) 0.0209(14) 0.0049(12) 0.0103(12) 0.0106(12)
N2 0.0501(17) 0.0241(15) 0.0212(15) 0.0107(13) 0.0056(13) 0.0111(13)
N3 0.0284(13) 0.0252(15) 0.0233(14) -0.0005(11) 0.0047(11) 0.0142(12)
N4 0.0233(13) 0.0234(14) 0.0199(13) 0.0065(11) 0.0062(11) 0.0129(11)
N5 0.0231(13) 0.0236(14) 0.0214(14) 0.0065(11) 0.0064(11) 0.0128(12)
C1 0.0185(14) 0.0192(15) 0.0219(16) 0.0020(12) 0.0061(12) 0.0091(13)
C2 0.0202(14) 0.0258(17) 0.0188(16) 0.0074(12) 0.0064(12) 0.0096(14)
C3 0.0309(16) 0.0248(17) 0.0185(16) 0.0069(13) 0.0068(13) 0.0130(14)
C4 0.0317(16) 0.0210(16) 0.0239(17) 0.0073(13) 0.0081(14) 0.0120(14)
C5 0.0220(14) 0.0237(16) 0.0156(15) 0.0005(12) 0.0009(12) 0.0093(13)
C6 0.0183(14) 0.0233(16) 0.0201(15) 0.0066(12) 0.0077(12) 0.0121(13)
C7 0.0276(16) 0.0227(16) 0.0155(15) 0.0060(13) 0.0068(13) 0.0095(13)
C8 0.0240(15) 0.0225(16) 0.0242(16) 0.0055(13) 0.0088(13) 0.0138(14)
C9 0.0274(16) 0.0261(17) 0.0273(17) 0.0066(13) 0.0084(14) 0.0155(14)
C10 0.0293(16) 0.0334(18) 0.0306(18) 0.0109(14) 0.0110(14) 0.0218(16)
C11 0.0297(16) 0.0235(17) 0.0349(19) 0.0075(14) 0.0111(15) 0.0182(15)
C12 0.0289(16) 0.0233(17) 0.0301(18) 0.0055(13) 0.0080(14) 0.0123(15)
C13 0.0276(15) 0.0268(17) 0.0257(17) 0.0100(13) 0.0093(14) 0.0161(15)
C14 0.0230(15) 0.0187(15) 0.0168(15) 0.0035(12) 0.0077(12) 0.0073(13)
C15 0.0254(15) 0.0185(15) 0.0160(15) 0.0069(12) 0.0069(12) 0.0072(12)
C16 0.0241(15) 0.0209(16) 0.0183(15) 0.0049(12) 0.0053(13) 0.0077(13)
C17 0.0255(15) 0.0284(17) 0.0191(16) 0.0088(13) 0.0040(13) 0.0098(14)
C18 0.0338(17) 0.0249(17) 0.0227(16) 0.0134(14) 0.0092(14) 0.0135(14)
C19 0.0283(16) 0.0168(15) 0.0199(15) 0.0043(12) 0.0091(13) 0.0077(13)
C20 0.0248(15) 0.0182(15) 0.0136(14) 0.0050(12) 0.0060(12) 0.0052(12)
C21 0.0244(15) 0.0196(15) 0.0147(14) 0.0048(12) 0.0068(12) 0.0061(12)
C22 0.0274(16) 0.0216(16) 0.0234(16) 0.0059(13) 0.0095(13) 0.0066(13)
C23 0.0257(16) 0.0259(17) 0.0279(17) -0.0023(13) 0.0094(14) 0.0056(14)
C24 0.0213(15) 0.0355(19) 0.0249(17) 0.0063(14) 0.0036(13) 0.0092(15)
C25 0.0249(15) 0.0284(17) 0.0228(16) 0.0078(13) 0.0078(13) 0.0107(14)
C26 0.0243(15) 0.0215(16) 0.0154(15) 0.0045(12) 0.0078(12) 0.0063(13)
C27 0.0233(15) 0.0220(16) 0.0194(15) 0.0073(12) 0.0075(13) 0.0128(13)
O8 0.0314(11) 0.0256(12) 0.0237(11) 0.0030(10) 0.0044(10) 0.0137(10)

loop_
_atom_type_symbol
_atom_type_scat_dispersion_real
_atom_type_scat_dispersion_imag
_atom_type_scat_Cromer_Mann_a1
_atom_type_scat_Cromer_Mann_a2
_atom_type_scat_Cromer_Mann_a3
_atom_type_scat_Cromer_Mann_a4
_atom_type_scat_Cromer_Mann_b1
_atom_type_scat_Cromer_Mann_b2
_atom_type_scat_Cromer_Mann_b3
_atom_type_scat_Cromer_Mann_b4
_atom_type_scat_Cromer_Mann_c
_atom_type_scat_source
_atom_type_scat_dispersion_source
H 0.00000 0.00000 0.49300 0.32291 0.14019 0.04081 10.51090 26.12570 3.14236 57.79970 0.0030380000826 'International Tables Volume C Table 6.1.1.4 (pp. 500-502)' 'Henke, Gullikson and Davis, At. Data and Nucl. Data Tables, 1993, 54, 2'
C 0.00347 0.00161 2.31000 1.02000 1.58860 0.86500 20.84390 10.20750 0.56870 51.65120 0.215599998832 'International Tables Volume C Table 6.1.1.4 (pp. 500-502)' 'Henke, Gullikson and Davis, At. Data and Nucl. Data Tables, 1993, 54, 2'
O 0.01158 0.00611 3.04850 2.28680 1.54630 0.86700 13.27710 5.70110 0.32390 32.90890 0.250800013542 'International Tables Volume C Table 6.1.1.4 (pp. 500-502)' 'Henke, Gullikson and Davis, At. Data and Nucl. Data Tables, 1993, 54, 2'
N 0.00653 0.00323 12.21260 3.13220 2.01250 1.16630 0.00570 9.89330 28.99750 0.58260 -11.5290002823 'International Tables Volume C Table 6.1.1.4 (pp. 500-502)' 'Henke, Gullikson and Davis, At. Data and Nucl. Data Tables, 1993, 54, 2'

loop_
_geom_angle_atom_site_label_1
_geom_angle_atom_site_label_2
_geom_angle_atom_site_label_3
_geom_angle
_geom_angle_site_symmetry_1
_geom_angle_site_symmetry_3
_geom_angle_publ_flag
O2 N1 O1 123.8(2) . . ?
C1 N1 O1 118.5(2) . . ?
C1 N1 O2 117.7(2) . . ?
O4 N2 O3 123.4(2) . . ?
C3 N2 O3 118.1(2) . . ?
C3 N2 O4 118.5(3) . . ?
O6 N3 O5 121.9(2) . . ?
C5 N3 O5 118.0(2) . . ?
C5 N3 O6 120.0(2) . . ?
C14 N4 C7 108.6(2) . . ?
H4 N4 C7 120.5(18) . . ?
H4 N4 C14 130.8(18) . . ?
C27 N5 C7 109.0(2) . . ?
H5 N5 C7 125.6(19) . . ?
H5 N5 C27 124.5(19) . . ?
C2 C1 N1 115.5(2) . . ?
C6 C1 N1 119.5(2) . . ?
C6 C1 C2 125.0(3) . . ?
H2 C2 C1 120.67(17) . . ?
C3 C2 C1 118.7(3) . . ?
C3 C2 H2 120.67(16) . . ?
C2 C3 N2 119.3(3) . . ?
C4 C3 N2 119.4(3) . . ?
C4 C3 C2 121.3(3) . . ?
H4a C4 C3 120.14(16) . . ?
C5 C4 C3 119.7(3) . . ?
C5 C4 H4a 120.14(17) . . ?
C4 C5 N3 115.9(2) . . ?
C6 C5 N3 120.6(2) . . ?
C6 C5 C4 123.5(3) . . ?
C1 C6 O7 122.4(2) . . ?
C5 C6 O7 125.8(3) . . ?
C5 C6 C1 111.8(2) . . ?
N5 C7 N4 108.8(2) . . ?
C8 C7 N4 126.9(2) . . ?
C8 C7 N5 124.4(2) . . ?
C9 C8 C7 118.9(3) . . ?
C13 C8 C7 120.8(2) . . ?
C13 C8 C9 120.3(3) . . ?
H9 C9 C8 120.19(17) . . ?
C10 C9 C8 119.6(3) . . ?
C10 C9 H9 120.19(18) . . ?
H10 C10 C9 119.91(18) . . ?
C11 C10 C9 120.2(3) . . ?
C11 C10 H10 119.91(17) . . ?
H11 C11 C10 119.97(17) . . ?
C12 C11 C10 120.1(3) . . ?
C12 C11 H11 119.97(17) . . ?
H12 C12 C11 119.94(17) . . ?
C13 C12 C11 120.1(3) . . ?
C13 C12 H12 119.94(18) . . ?
C12 C13 C8 119.8(3) . . ?
H13 C13 C8 120.11(16) . . ?
H13 C13 C12 120.11(18) . . ?
C15 C14 N4 130.3(2) . . ?
C27 C14 N4 106.9(2) . . ?
C27 C14 C15 122.9(3) . . ?
C16 C15 C14 122.9(3) . . ?
C20 C15 C14 116.4(2) . . ?
C20 C15 C16 120.7(2) . . ?
H16 C16 C15 119.66(16) . . ?
C17 C16 C15 120.7(3) . . ?
C17 C16 H16 119.66(17) . . ?
H17 C17 C16 120.42(17) . . ?
C18 C17 C16 119.2(3) . . ?
C18 C17 H17 120.42(16) . . ?
H18 C18 C17 119.55(16) . . ?
C19 C18 C17 120.9(3) . . ?
C19 C18 H18 119.55(17) . . ?
H19 C19 C18 119.34(17) . . ?
C20 C19 C18 121.3(3) . . ?
C20 C19 H19 119.34(16) . . ?
C19 C20 C15 117.2(2) . . ?
C21 C20 C15 120.5(2) . . ?
C21 C20 C19 122.3(2) . . ?
C22 C21 C20 122.1(3) . . ?
C26 C21 C20 121.0(2) . . ?
C26 C21 C22 116.9(3) . . ?
H22 C22 C21 119.17(16) . . ?
C23 C22 C21 121.7(3) . . ?
C23 C22 H22 119.17(18) . . ?
H23 C23 C22 119.84(18) . . ?
C24 C23 C22 120.3(3) . . ?
C24 C23 H23 119.84(17) . . ?
H24 C24 C23 119.88(17) . . ?
C25 C24 C23 120.2(3) . . ?
C25 C24 H24 119.88(17) . . ?
H25 C25 C24 120.05(17) . . ?
C26 C25 C24 119.9(3) . . ?
C26 C25 H25 120.05(17) . . ?
C25 C26 C21 120.9(3) . . ?
C27 C26 C21 116.2(2) . . ?
C27 C26 C25 122.9(3) . . ?
C14 C27 N5 106.7(2) . . ?
C26 C27 N5 130.2(2) . . ?
C26 C27 C14 123.1(2) . . ?
H8b O8 H8a 104.5 . . ?

loop_
_geom_bond_atom_site_label_1
_geom_bond_atom_site_label_2
_geom_bond_distance
_geom_bond_site_symmetry_2
_geom_bond_publ_flag
O1 N1 1.226(3) . ?
O2 N1 1.232(3) . ?
O3 N2 1.229(3) . ?
O4 N2 1.226(3) . ?
O5 N3 1.243(3) . ?
O6 N3 1.224(3) . ?
O7 C6 1.257(3) . ?
N1 C1 1.459(3) . ?
N2 C3 1.448(3) . ?
N3 C5 1.454(3) . ?
N4 C7 1.336(3) . ?
N4 C14 1.392(3) . ?
N4 H4 0.99(3) . ?
N5 C7 1.338(3) . ?
N5 C27 1.385(3) . ?
N5 H5 0.96(3) . ?
C1 C2 1.366(4) . ?
C1 C6 1.449(4) . ?
C2 H2 0.9500 . ?
C2 C3 1.384(4) . ?
C3 C4 1.379(4) . ?
C4 H4a 0.9500 . ?
C4 C5 1.377(4) . ?
C5 C6 1.449(4) . ?
C7 C8 1.463(4) . ?
C8 C9 1.393(4) . ?
C8 C13 1.393(4) . ?
C9 H9 0.9500 . ?
C9 C10 1.389(4) . ?
C10 H10 0.9500 . ?
C10 C11 1.390(4) . ?
C11 H11 0.9500 . ?
C11 C12 1.389(4) . ?
C12 H12 0.9500 . ?
C12 C13 1.387(4) . ?
C13 H13 0.9500 . ?
C14 C15 1.424(4) . ?
C14 C27 1.372(4) . ?
C15 C16 1.396(4) . ?
C15 C20 1.421(4) . ?
C16 H16 0.9500 . ?
C16 C17 1.374(4) . ?
C17 H17 0.9500 . ?
C17 C18 1.404(4) . ?
C18 H18 0.9500 . ?
C18 C19 1.370(4) . ?
C19 H19 0.9500 . ?
C19 C20 1.407(4) . ?
C20 C21 1.468(4) . ?
C21 C22 1.403(4) . ?
C21 C26 1.421(4) . ?
C22 H22 0.9500 . ?
C22 C23 1.373(4) . ?
C23 H23 0.9500 . ?
C23 C24 1.396(4) . ?
C24 H24 0.9500 . ?
C24 C25 1.366(4) . ?
C25 H25 0.9500 . ?
C25 C26 1.403(4) . ?
C26 C27 1.422(4) . ?
O8 H8a 0.8501 . ?
O8 H8b 0.8500 . ?
